data_4508753
loop_
_publ_author_name
'Garc\'ia-Couceiro, Urko'
'Castillo, Oscar'
'Luque, Antonio'
'Garc\'ia-Ter\'an, Juan P.'
'Beobide, Garikoitz'
'Rom\'an, Pascual'

_publ_contact_author
;
 Oscar Castillo. Departamento de Quimica Inorganica.
 Facultad de Ciencia y Tecnologia
 Universidad del Pais Vasco,  Apdo. 644, E-48080 Bilbao, Spain
;
_publ_section_title
;
 Rational Design of 2D Magnetic Metal&#x2212;Organic Coordination Polymers
 Assembled from Oxalato and Dipyridyl Spacers
;
_journal_issue 8
_journal_name_full 'Crystal Growth &amp; Design'
_journal_page_first 1839
_journal_paper_doi 10.1021/cg0601608
_journal_volume 6
_journal_year 2006
_chemical_compound_source 'synthesis as described'
_chemical_formula_moiety 'C14 H12 Mn N2 O4'
_chemical_formula_structural 'C14 H12 Mn N2 O4'
_chemical_formula_sum 'C14 H12 Mn N2 O4'
_chemical_formula_weight 327.20
_chemical_name_systematic
;
catena-[(mu-oxalato)(mu-1,2-bis(4-pyridyl)ethane)Manganese(II)]
;
_space_group_IT_number 15
_symmetry_cell_setting monoclinic
_symmetry_Int_Tables_number 15
_symmetry_space_group_name_Hall '-C 2yc'
_symmetry_space_group_name_H-M 'C 1 2/c 1'
_atom_sites_solution_hydrogens geom
_atom_sites_solution_primary direct
_atom_sites_solution_secondary difmap
_audit_creation_method SHELXL97
_cell_angle_alpha 90.00
_cell_angle_beta 105.22(3)
_cell_angle_gamma 90.00
_cell_formula_units_Z 4
_cell_length_a 9.485(3)
_cell_length_b 13.935(4)
_cell_length_c 10.987(3)
_cell_measurement_reflns_used 5998
_cell_measurement_temperature 293(2)
_cell_measurement_theta_max 30.05
_cell_measurement_theta_min 3.50
_cell_volume 1401.3(7)
_computing_cell_refinement 'CrysAlis CCD (Oxford Diffraction, 2003)'
_computing_data_collection 'CrysAlis CCD (Oxford Diffraction, 2003)'
_computing_data_reduction 'CrysAlis RED (Oxford Diffraction, 2003)'
_computing_molecular_graphics 'Ortep-3 (Farrugia, 1997)'
_computing_publication_material 'WinGX (Farrugia, 1999)'
_computing_structure_refinement 'SHELXL-97 (Sheldrick, 1997)'
_computing_structure_solution 'Sir92 (Altamore et al., 1993)'
_diffrn_ambient_temperature 293(2)
_diffrn_measured_fraction_theta_full 0.998
_diffrn_measured_fraction_theta_max 0.998
_diffrn_measurement_device_type Xcalibur
_diffrn_measurement_method \w
_diffrn_radiation_monochromator graphite
_diffrn_radiation_source 'fine-focus sealed tube'
_diffrn_radiation_type MoK\a
_diffrn_radiation_wavelength 0.71073
_diffrn_reflns_av_R_equivalents 0.0461
_diffrn_reflns_av_sigmaI/netI 0.1395
_diffrn_reflns_limit_h_max 13
_diffrn_reflns_limit_h_min -9
_diffrn_reflns_limit_k_max 19
_diffrn_reflns_limit_k_min -19
_diffrn_reflns_limit_l_max 15
_diffrn_reflns_limit_l_min -15
_diffrn_reflns_number 5998
_diffrn_reflns_theta_full 30.05
_diffrn_reflns_theta_max 30.05
_diffrn_reflns_theta_min 3.50
_diffrn_standards_decay_% 0
_diffrn_standards_interval_count 0
_diffrn_standards_interval_time 0
_diffrn_standards_number 0
_exptl_absorpt_coefficient_mu 0.958
_exptl_absorpt_correction_T_max 0.93711
_exptl_absorpt_correction_T_min 0.88143
_exptl_absorpt_correction_type numerical
_exptl_absorpt_process_details 'CrysAlis RED (Oxford Diffraction, 2003)'
_exptl_crystal_colour colourless
_exptl_crystal_density_diffrn 1.551
_exptl_crystal_density_meas 1.56(1)
_exptl_crystal_density_method 'flotation method'
_exptl_crystal_description prismatic
_exptl_crystal_F_000 668
_exptl_crystal_size_max 0.14
_exptl_crystal_size_mid 0.12
_exptl_crystal_size_min 0.07
_refine_diff_density_max 0.509
_refine_diff_density_min -0.303
_refine_diff_density_rms 0.072
_refine_ls_extinction_method none
_refine_ls_goodness_of_fit_ref 0.757
_refine_ls_hydrogen_treatment constr
_refine_ls_matrix_type full
_refine_ls_number_parameters 89
_refine_ls_number_reflns 2051
_refine_ls_number_restraints 0
_refine_ls_restrained_S_all 0.757
_refine_ls_R_factor_all 0.1292
_refine_ls_R_factor_gt 0.0466
_refine_ls_shift/su_max 0.002
_refine_ls_shift/su_mean 0.000
_refine_ls_structure_factor_coef Fsqd
_refine_ls_weighting_details 'calc w=1/[\s^2^(Fo^2^)+(0.0277P)^2^]'
_refine_ls_weighting_scheme calc
_refine_ls_wR_factor_gt 0.0708
_refine_ls_wR_factor_ref 0.0847
_reflns_number_gt 895
_reflns_number_total 2051
_reflns_threshold_expression >2sigma(I)
_cod_data_source_file cg0601608sup1.cif
_cod_data_source_block compound3
_cod_depositor_comments
;
The following automatic conversions were performed:

'_symmetry_cell_setting' value 'Monoclinic' changed to 'monoclinic'
according to /home/saulius/struct/CIF-dictionaries/cif_core.dic
dictionary named 'cif_core.dic' version 2.4.2 from 2011-04-26.

Automatic conversion script
Id: cif_fix_values 1891 2012-01-12 08:04:46Z andrius 
;
_cod_original_sg_symbol_H-M 'C 2/c'
_cod_database_code 4508753

loop_
_symmetry_equiv_pos_as_xyz
'x, y, z'
'-x, y, -z+1/2'
'x+1/2, y+1/2, z'
'-x+1/2, y+1/2, -z+1/2'
'-x, -y, -z'
'x, -y, z-1/2'
'-x+1/2, -y+1/2, -z'
'x+1/2, -y+1/2, z-1/2'

loop_
_atom_site_label
_atom_site_type_symbol
_atom_site_fract_x
_atom_site_fract_y
_atom_site_fract_z
_atom_site_U_iso_or_equiv
_atom_site_adp_type
_atom_site_occupancy
_atom_site_symmetry_multiplicity
_atom_site_calc_flag
_atom_site_refinement_flags
_atom_site_disorder_group
Mn1 Mn 0.0000 0.53028(4) 0.2500 0.0320(2) Uani 1 2 d S .
C1 C -0.0854(3) 0.49997(16) 0.4803(3) 0.0276(6) Uani 1 1 d . .
O1 O -0.14708(18) 0.52154(13) 0.36839(15) 0.0350(5) Uani 1 1 d . .
O2 O 0.14818(18) 0.52192(13) 0.43642(15) 0.0336(5) Uani 1 1 d . .
N11 N 0.0132(11) 0.6933(2) 0.2451(11) 0.0355(13) Uiso 0.50 1 d P -1
C12 C 0.0732(9) 0.7450(6) 0.3399(8) 0.049(3) Uiso 0.50 1 d P -1
H12 H 0.1195 0.7155 0.4157 0.059 Uiso 0.50 1 calc PR -1
C13 C 0.0713(7) 0.8463(5) 0.3328(7) 0.0401(18) Uiso 0.50 1 d P -1
H13 H 0.1148 0.8821 0.4042 0.048 Uiso 0.50 1 calc PR -1
C14 C 0.0048(7) 0.8934(3) 0.2196(5) 0.0250(13) Uiso 0.50 1 d P -1
C15 C -0.0510(7) 0.8392(5) 0.1186(7) 0.0424(18) Uiso 0.50 1 d P -1
H15 H -0.0928 0.8664 0.0401 0.051 Uiso 0.50 1 calc PR -1
C16 C -0.0442(9) 0.7426(6) 0.1353(8) 0.042(2) Uiso 0.50 1 d P -1
H16 H -0.0829 0.7056 0.0639 0.051 Uiso 0.50 1 calc PR -1
C17 C 0.0108(7) 1.0014(4) 0.2059(5) 0.0371(16) Uiso 0.50 1 d P -1
H17A H 0.1036 1.0182 0.1899 0.045 Uiso 0.50 1 calc PR -1
H17B H -0.0659 1.0207 0.1327 0.045 Uiso 0.50 1 calc PR -1
C18 C -0.0059(7) 1.0576(4) 0.3187(5) 0.0402(16) Uiso 0.50 1 d P -1
H18A H 0.0726 1.0409 0.3919 0.048 Uiso 0.50 1 calc PR -1
H18B H -0.0978 1.0409 0.3364 0.048 Uiso 0.50 1 calc PR -1
C19 C -0.0024(7) 1.1650(4) 0.2947(4) 0.0329(14) Uiso 0.50 1 d P -1
C20 C -0.1258(6) 1.2155(4) 0.2342(6) 0.0386(15) Uiso 0.50 1 d P -1
H20 H -0.2128 1.1831 0.1997 0.046 Uiso 0.50 1 calc PR -1
C21 C -0.1207(7) 1.3132(4) 0.2249(6) 0.0331(17) Uiso 0.50 1 d P -1
H21 H -0.2069 1.3463 0.1897 0.040 Uiso 0.50 1 calc PR -1
N22 N 0.0032(12) 1.3631(2) 0.2642(8) 0.0291(12) Uiso 0.50 1 d P -1
C23 C 0.1175(7) 1.3132(4) 0.3235(6) 0.0331(18) Uiso 0.50 1 d P -1
H23 H 0.2031 1.3470 0.3585 0.040 Uiso 0.50 1 calc PR -1
C24 C 0.1219(7) 1.2160(4) 0.3384(6) 0.0405(16) Uiso 0.50 1 d P -1
H24 H 0.2089 1.1853 0.3779 0.049 Uiso 0.50 1 calc PR -1

loop_
_atom_site_aniso_label
_atom_site_aniso_U_11
_atom_site_aniso_U_22
_atom_site_aniso_U_33
_atom_site_aniso_U_23
_atom_site_aniso_U_13
_atom_site_aniso_U_12
Mn1 0.0466(4) 0.0239(3) 0.0255(4) 0.000 0.0096(3) 0.000
C1 0.0309(15) 0.0254(15) 0.0254(15) -0.0022(11) 0.0056(14) 0.0017(12)
O1 0.0298(11) 0.0500(12) 0.0230(10) 0.0058(9) 0.0032(8) 0.0051(10)
O2 0.0316(11) 0.0433(12) 0.0265(10) 0.0014(9) 0.0088(9) -0.0027(9)

loop_
_atom_type_symbol
_atom_type_description
_atom_type_scat_dispersion_real
_atom_type_scat_dispersion_imag
_atom_type_scat_source
C C 0.0033 0.0016 'International Tables Vol C Tables 4.2.6.8 and 6.1.1.4'
H H 0.0000 0.0000 'International Tables Vol C Tables 4.2.6.8 and 6.1.1.4'
N N 0.0061 0.0033 'International Tables Vol C Tables 4.2.6.8 and 6.1.1.4'
O O 0.0106 0.0060 'International Tables Vol C Tables 4.2.6.8 and 6.1.1.4'
Mn Mn 0.3368 0.7283 'International Tables Vol C Tables 4.2.6.8 and 6.1.1.4'

loop_
_geom_angle_atom_site_label_1
_geom_angle_atom_site_label_2
_geom_angle_atom_site_label_3
_geom_angle
_geom_angle_site_symmetry_1
_geom_angle_site_symmetry_3
O1 Mn1 O1 173.49(10) . 2
O1 Mn1 O2 77.70(7) . .
O1 Mn1 O2 101.94(7) 2 .
O1 Mn1 O2 101.94(7) . 2
O1 Mn1 O2 77.70(7) 2 2
O2 Mn1 O2 173.82(10) . 2
O1 Mn1 N11 96.9(3) . .
O1 Mn1 N11 89.7(3) 2 .
O2 Mn1 N11 92.9(3) . .
O2 Mn1 N11 93.3(3) 2 .
O1 Mn1 N11 89.7(3) . 2
O1 Mn1 N11 96.9(3) 2 2
O2 Mn1 N11 93.3(3) . 2
O2 Mn1 N11 92.9(3) 2 2
N11 Mn1 N11 7.5(5) . 2
O1 Mn1 N22 89.1(3) . 2_545
O1 Mn1 N22 84.4(3) 2 2_545
O2 Mn1 N22 90.2(2) . 2_545
O2 Mn1 N22 83.6(2) 2 2_545
N11 Mn1 N22 173.7(3) . 2_545
N11 Mn1 N22 176.0(4) 2 2_545
O1 Mn1 N22 84.4(3) . 1_545
O1 Mn1 N22 89.1(3) 2 1_545
O2 Mn1 N22 83.6(2) . 1_545
O2 Mn1 N22 90.2(2) 2 1_545
N11 Mn1 N22 176.0(4) . 1_545
N11 Mn1 N22 173.7(3) 2 1_545
N22 Mn1 N22 7.4(4) 2_545 1_545
O1 C1 O2 125.9(2) . 5_566
O1 C1 C1 117.1(3) . 5_566
O2 C1 C1 117.1(3) 5_566 5_566
C1 O1 Mn1 113.47(17) . .
C1 O2 Mn1 112.91(16) 5_566 .
C12 N11 C16 115.2(4) . .
C12 N11 Mn1 124.2(7) . .
C16 N11 Mn1 120.6(7) . .
N11 C12 C13 121.7(8) . .
N11 C12 H12 119.2 . .
C13 C12 H12 119.2 . .
C14 C13 C12 120.8(7) . .
C14 C13 H13 119.6 . .
C12 C13 H13 119.6 . .
C15 C14 C13 117.5(5) . .
C15 C14 C17 119.8(5) . .
C13 C14 C17 122.3(5) . .
C14 C15 C16 117.1(6) . .
C14 C15 H15 121.4 . .
C16 C15 H15 121.4 . .
C15 C16 N11 127.5(7) . .
C15 C16 H16 116.2 . .
N11 C16 H16 116.2 . .
C18 C17 C14 114.8(4) . .
C18 C17 H17A 108.6 . .
C14 C17 H17A 108.6 . .
C18 C17 H17B 108.6 . .
C14 C17 H17B 108.6 . .
H17A C17 H17B 107.6 . .
C17 C18 C19 110.9(4) . .
C17 C18 H18A 109.5 . .
C19 C18 H18A 109.5 . .
C17 C18 H18B 109.5 . .
C19 C18 H18B 109.5 . .
H18A C18 H18B 108.0 . .
C24 C19 C20 117.0(5) . .
C24 C19 C18 120.8(5) . .
C20 C19 C18 122.1(5) . .
C21 C20 C19 120.2(6) . .
C21 C20 H20 119.9 . .
C19 C20 H20 119.9 . .
N22 C21 C20 122.7(6) . .
N22 C21 H21 118.7 . .
C20 C21 H21 118.7 . .
C23 N22 C21 115.3(4) . .
C23 N22 Mn1 123.9(6) . 1_565
C21 N22 Mn1 120.2(6) . 1_565
N22 C23 C24 125.7(6) . .
N22 C23 H23 117.2 . .
C24 C23 H23 117.2 . .
C19 C24 C23 118.9(6) . .
C19 C24 H24 120.5 . .
C23 C24 H24 120.5 . .

loop_
_geom_bond_atom_site_label_1
_geom_bond_atom_site_label_2
_geom_bond_distance
_geom_bond_site_symmetry_2
Mn1 O1 2.1462(18) .
Mn1 O1 2.1462(18) 2
Mn1 O2 2.1616(18) .
Mn1 O2 2.1616(18) 2
Mn1 N11 2.277(3) .
Mn1 N11 2.277(3) 2
Mn1 N22 2.334(3) 2_545
Mn1 N22 2.334(3) 1_545
C1 O1 1.252(3) .
C1 O2 1.253(3) 5_566
C1 C1 1.563(5) 5_566
O2 C1 1.253(3) 5_566
N11 C12 1.271(12) .
N11 C16 1.371(12) .
C12 C13 1.413(10) .
C12 H12 0.9300 .
C13 C14 1.402(9) .
C13 H13 0.9300 .
C14 C15 1.331(8) .
C14 C17 1.515(6) .
C15 C16 1.358(9) .
C15 H15 0.9300 .
C16 H16 0.9300 .
C17 C18 1.510(6) .
C17 H17A 0.9700 .
C17 H17B 0.9700 .
C18 C19 1.521(7) .
C18 H18A 0.9700 .
C18 H18B 0.9700 .
C19 C24 1.352(7) .
C19 C20 1.378(7) .
C20 C21 1.367(7) .
C20 H20 0.9300 .
C21 N22 1.336(11) .
C21 H21 0.9300 .
N22 C23 1.308(10) .
N22 Mn1 2.334(3) 1_565
C23 C24 1.364(7) .
C23 H23 0.9300 .
C24 H24 0.9300 .

loop_
_geom_hbond_atom_site_label_D
_geom_hbond_atom_site_label_H
_geom_hbond_atom_site_label_A
_geom_hbond_distance_DH
_geom_hbond_distance_HA
_geom_hbond_distance_DA
_geom_hbond_angle_DHA
_geom_hbond_site_symmetry_A
C13 H13 O2 0.93 2.80 3.651(7) 152.6 7_566
C15 H15 O2 0.93 2.87 3.591(7) 134.8 8_465
C20 H20 O1 0.93 2.62 3.456(6) 149.7 4_455
C24 H24 O1 0.93 2.68 3.446(6) 140.7 3
